data_4123409
loop_
_publ_author_name
'Lindqvist, Markus'
'Borre, Katja'
'Axenov, Kirill'
'K\'otai, Bianka'
'Nieger, Martin'
'Leskel\"a, Markku'
'P\'apai, Imre'
'Repo, Timo'

_publ_section_title
;
 Chiral molecular tweezers: synthesis and reactivity in asymmetric
 hydrogenation.
;
_journal_issue 12
_journal_name_full 'Journal of the American Chemical Society'
_journal_page_first 4038
_journal_page_last 4041
_journal_paper_doi 10.1021/ja512658m
_journal_volume 137
_journal_year 2015
_chemical_absolute_configuration ad
_chemical_formula_moiety 'C36 H24 B F10 N, C7 H8'
_chemical_formula_sum 'C43 H32 B F10 N'
_chemical_formula_weight 763.50
_chemical_name_systematic
;
 (R)-N-isopropyl-N-methyl-2-ammonium-2'-bis(pentafluorophenyl)-
hydroborate-1,1'-binaphthalen
;
_space_group_crystal_system orthorhombic
_space_group_IT_number 19
_space_group_name_Hall 'P 2ac 2ab'
_space_group_name_H-M_alt 'P 21 21 21'
_symmetry_space_group_name_Hall 'P 2ac 2ab'
_symmetry_space_group_name_H-M 'P 21 21 21'
_atom_sites_solution_hydrogens difmap
_atom_sites_solution_primary direct
_atom_sites_solution_secondary difmap
_audit_creation_method SHELXL-2013
_cell_angle_alpha 90
_cell_angle_beta 90
_cell_angle_gamma 90
_cell_formula_units_Z 4
_cell_length_a 9.7075(1)
_cell_length_b 18.4310(2)
_cell_length_c 20.1405(3)
_cell_measurement_reflns_used 12541
_cell_measurement_temperature 123(2)
_cell_measurement_theta_max 76.5
_cell_measurement_theta_min 4.9
_cell_volume 3603.52(8)
_computing_cell_refinement
;
CrysAlisPro, Agilent Technologies,
Version 1.171.37.31 (release 14-01-2014 CrysAlis171 .NET)
(compiled Jan 14 2014,18:38:05)
;
_computing_data_collection
;
CrysAlisPro, Agilent Technologies,
Version 1.171.37.31 (release 14-01-2014 CrysAlis171 .NET)
(compiled Jan 14 2014,18:38:05)
;
_computing_data_reduction
;
CrysAlisPro, Agilent Technologies,
Version 1.171.37.31 (release 14-01-2014 CrysAlis171 .NET)
(compiled Jan 14 2014,18:38:05)
;
_computing_molecular_graphics Shelxtl-Plus
_computing_publication_material publCIF
_computing_structure_refinement 'SHELXL-2013 (Sheldrick, 2013)'
_computing_structure_solution SHELXS-97
_diffrn_ambient_temperature 123(2)
_diffrn_detector_area_resol_mean 10.3953
_diffrn_measured_fraction_theta_full 0.999
_diffrn_measured_fraction_theta_max 0.995
_diffrn_measurement_device_type 'Agilent, SuperNova, Dual, Cu at zero, Atlas'
_diffrn_measurement_method 'rotation in \w, 1\%'
_diffrn_radiation_type CuK\a
_diffrn_radiation_wavelength 1.54178
_diffrn_reflns_av_R_equivalents 0.0369
_diffrn_reflns_av_unetI/netI 0.0407
_diffrn_reflns_Laue_measured_fraction_full 0.999
_diffrn_reflns_Laue_measured_fraction_max 0.995
_diffrn_reflns_limit_h_max 8
_diffrn_reflns_limit_h_min -12
_diffrn_reflns_limit_k_max 22
_diffrn_reflns_limit_k_min -23
_diffrn_reflns_limit_l_max 23
_diffrn_reflns_limit_l_min -25
_diffrn_reflns_number 21040
_diffrn_reflns_point_group_measured_fraction_full 0.999
_diffrn_reflns_point_group_measured_fraction_max 0.991
_diffrn_reflns_theta_full 67.679
_diffrn_reflns_theta_max 76.957
_diffrn_reflns_theta_min 3.250
_diffrn_source 'SuperNova (Cu) X-ray Source'
_exptl_absorpt_coefficient_mu 1.008
_exptl_absorpt_correction_T_max 1.00000
_exptl_absorpt_correction_T_min 0.62678
_exptl_absorpt_correction_type multi-scan
_exptl_absorpt_process_details
;
CrysAlisPro, Agilent Technologies,
Version 1.171.37.31 (release 14-01-2014 CrysAlis171 .NET)
(compiled Jan 14 2014,18:38:05)
Empirical absorption correction using spherical harmonics,
 implemented in SCALE3 ABSPACK scaling algorithm.
;
_exptl_crystal_colour colourless
_exptl_crystal_density_diffrn 1.407
_exptl_crystal_description blocks
_exptl_crystal_F_000 1568
_exptl_crystal_size_max 0.400
_exptl_crystal_size_mid 0.120
_exptl_crystal_size_min 0.060
_refine_diff_density_max 0.195
_refine_diff_density_min -0.245
_refine_diff_density_rms 0.044
_refine_ls_abs_structure_details
;
 Flack x determined using 3161 quotients [(I+)-(I-)]/[(I+)+(I-)]
 (Parsons and Flack (2004), Acta Cryst. A60, s61).
 Hooft's y parameter 0.01(4) (Hooft et al., J. Appl. Cryst. 2008).
;
_refine_ls_abs_structure_Flack -0.01(4)
_refine_ls_extinction_method none
_refine_ls_goodness_of_fit_ref 1.023
_refine_ls_hydrogen_treatment mixed
_refine_ls_matrix_type full
_refine_ls_number_parameters 504
_refine_ls_number_reflns 7563
_refine_ls_number_restraints 0
_refine_ls_restrained_S_all 1.023
_refine_ls_R_factor_all 0.0398
_refine_ls_R_factor_gt 0.0386
_refine_ls_shift/su_max 0.000
_refine_ls_shift/su_mean 0.000
_refine_ls_structure_factor_coef Fsqd
_refine_ls_weighting_details
;
 w=1/[\s^2^(Fo^2^)+(0.0617P)^2^+0.5156P]
 where P=(Fo^2^+2Fc^2^)/3
;
_refine_ls_weighting_scheme calc
_refine_ls_wR_factor_gt 0.1009
_refine_ls_wR_factor_ref 0.1025
_reflns_Friedel_coverage 0.780
_reflns_Friedel_fraction_full 0.999
_reflns_Friedel_fraction_max 0.985
_reflns_number_gt 7336
_reflns_number_total 7563
_reflns_threshold_expression 'I > 2\s(I)'
_cod_data_source_file ja512658m_si_002.cif
_cod_data_source_block les114_compound_R9
_cod_depositor_comments 'Adding full bibliography for 4123408--4123410.cif.'
_cod_database_code 4123409
_shelx_space_group_comment
;
The symmetry employed for this shelxl refinement is uniquely defined
by the following loop, which should always be used as a source of
symmetry information in preference to the above space-group names.
They are only intended as comments.
;
_shelx_estimated_absorpt_t_min 0.689
_shelx_estimated_absorpt_t_max 0.942

loop_
_space_group_symop_operation_xyz
'x, y, z'
'-x+1/2, -y, z+1/2'
'-x, y+1/2, -z+1/2'
'x+1/2, -y+1/2, -z'

loop_
_atom_site_label
_atom_site_type_symbol
_atom_site_fract_x
_atom_site_fract_y
_atom_site_fract_z
_atom_site_U_iso_or_equiv
_atom_site_adp_type
_atom_site_occupancy
_atom_site_site_symmetry_order
_atom_site_calc_flag
_atom_site_refinement_flags_posn
_atom_site_refinement_flags_adp
B1 B 0.5297(2) 0.53613(12) 0.47982(12) 0.0244(4) Uani 1 1 d . .
H1B H 0.419(3) 0.5584(15) 0.4772(15) 0.029 Uiso 1 1 d . U
C1 C 0.5277(2) 0.45076(10) 0.45700(10) 0.0229(4) Uani 1 1 d . .
C2 C 0.6187(2) 0.42495(11) 0.40692(10) 0.0254(4) Uani 1 1 d . .
H2 H 0.6827 0.4579 0.3878 0.030 Uiso 1 1 calc R U
C3 C 0.6179(2) 0.35449(12) 0.38510(11) 0.0274(4) Uani 1 1 d . .
H3 H 0.6823 0.3395 0.3523 0.033 Uiso 1 1 calc R U
C4 C 0.5224(2) 0.30393(11) 0.41086(10) 0.0253(4) Uani 1 1 d . .
C5 C 0.5153(3) 0.23134(12) 0.38689(12) 0.0326(5) Uani 1 1 d . .
H5 H 0.5779 0.2156 0.3537 0.039 Uiso 1 1 calc R U
C6 C 0.4195(3) 0.18434(12) 0.41117(13) 0.0365(5) Uani 1 1 d . .
H6 H 0.4152 0.1362 0.3945 0.044 Uiso 1 1 calc R U
C7 C 0.3264(3) 0.20672(12) 0.46108(12) 0.0337(5) Uani 1 1 d . .
H7 H 0.2602 0.1735 0.4778 0.040 Uiso 1 1 calc R U
C8 C 0.3311(2) 0.27638(11) 0.48553(11) 0.0289(4) Uani 1 1 d . .
H8 H 0.2685 0.2907 0.5193 0.035 Uiso 1 1 calc R U
C9 C 0.4287(2) 0.32720(11) 0.46070(10) 0.0246(4) Uani 1 1 d . .
C10 C 0.4348(2) 0.40123(10) 0.48314(10) 0.0226(4) Uani 1 1 d . .
C11 C 0.3358(2) 0.42391(11) 0.53642(10) 0.0269(4) Uani 1 1 d . .
C12 C 0.2224(2) 0.46599(12) 0.52258(12) 0.0316(4) Uani 1 1 d . .
C13 C 0.1276(3) 0.48709(15) 0.57246(17) 0.0471(7) Uani 1 1 d . .
H13 H 0.0508 0.5169 0.5619 0.057 Uiso 1 1 calc R U
C14 C 0.1488(3) 0.46366(18) 0.63634(16) 0.0530(8) Uani 1 1 d . .
H14 H 0.0851 0.4773 0.6699 0.064 Uiso 1 1 calc R U
C15 C 0.2613(3) 0.42032(17) 0.65340(13) 0.0465(7) Uani 1 1 d . .
C16 C 0.2852(4) 0.3929(2) 0.71985(16) 0.0689(12) Uani 1 1 d . .
H16 H 0.2227 0.4054 0.7543 0.083 Uiso 1 1 calc R U
C17 C 0.3946(5) 0.3500(3) 0.73408(16) 0.0739(12) Uani 1 1 d . .
H17 H 0.4073 0.3323 0.7780 0.089 Uiso 1 1 calc R U
C18 C 0.4880(5) 0.3318(2) 0.68472(17) 0.0669(10) Uani 1 1 d . .
H18 H 0.5647 0.3019 0.6953 0.080 Uiso 1 1 calc R U
C19 C 0.4714(3) 0.35644(16) 0.62076(13) 0.0453(6) Uani 1 1 d . .
H19 H 0.5375 0.3438 0.5879 0.054 Uiso 1 1 calc R U
C20 C 0.3574(3) 0.40034(13) 0.60316(12) 0.0346(5) Uani 1 1 d . .
N1 N 0.2040(2) 0.48830(10) 0.45251(12) 0.0338(4) Uani 1 1 d . .
H1N H 0.291(4) 0.4915(18) 0.4382(18) 0.041 Uiso 1 1 d . U
C21 C 0.1401(3) 0.56207(14) 0.4444(2) 0.0515(7) Uani 1 1 d . .
H21A H 0.0442 0.5606 0.4595 0.077 Uiso 1 1 calc R U
H21B H 0.1428 0.5761 0.3975 0.077 Uiso 1 1 calc R U
H21C H 0.1916 0.5975 0.4708 0.077 Uiso 1 1 calc R U
C22 C 0.1386(2) 0.42844(14) 0.40986(13) 0.0365(5) Uani 1 1 d . .
H22 H 0.1757 0.3809 0.4258 0.044 Uiso 1 1 calc R U
C23 C -0.0162(3) 0.42671(18) 0.41886(17) 0.0499(7) Uani 1 1 d . .
H23A H -0.0381 0.4194 0.4659 0.075 Uiso 1 1 calc R U
H23B H -0.0551 0.3868 0.3927 0.075 Uiso 1 1 calc R U
H23C H -0.0558 0.4728 0.4038 0.075 Uiso 1 1 calc R U
C24 C 0.1832(4) 0.4377(2) 0.33867(16) 0.0575(8) Uani 1 1 d . .
H24A H 0.2840 0.4381 0.3363 0.086 Uiso 1 1 calc R U
H24B H 0.1471 0.4836 0.3214 0.086 Uiso 1 1 calc R U
H24C H 0.1474 0.3974 0.3120 0.086 Uiso 1 1 calc R U
C25 C 0.5755(2) 0.54707(10) 0.55738(10) 0.0244(4) Uani 1 1 d . .
C26 C 0.5050(2) 0.59326(12) 0.59978(12) 0.0301(4) Uani 1 1 d . .
F26 F 0.40148(17) 0.63569(8) 0.57644(7) 0.0424(3) Uani 1 1 d . .
C27 C 0.5327(3) 0.60007(14) 0.66693(12) 0.0366(5) Uani 1 1 d . .
F27 F 0.4616(2) 0.64729(11) 0.70479(8) 0.0563(5) Uani 1 1 d . .
C28 C 0.6349(3) 0.55895(14) 0.69505(12) 0.0365(5) Uani 1 1 d . .
F28 F 0.6647(2) 0.56491(10) 0.76011(8) 0.0523(4) Uani 1 1 d . .
C29 C 0.7101(2) 0.51254(13) 0.65524(12) 0.0328(5) Uani 1 1 d . .
F29 F 0.81180(18) 0.47267(10) 0.68221(8) 0.0474(4) Uani 1 1 d . .
C30 C 0.6796(2) 0.50805(11) 0.58844(11) 0.0277(4) Uani 1 1 d . .
F30 F 0.75872(14) 0.46264(8) 0.55209(7) 0.0359(3) Uani 1 1 d . .
C31 C 0.6136(2) 0.58537(10) 0.42615(10) 0.0253(4) Uani 1 1 d . .
C32 C 0.5502(2) 0.60120(12) 0.36590(12) 0.0302(4) Uani 1 1 d . .
F32 F 0.42412(15) 0.57294(8) 0.35275(7) 0.0396(3) Uani 1 1 d . .
C33 C 0.6071(3) 0.64497(13) 0.31736(12) 0.0334(5) Uani 1 1 d . .
F33 F 0.53906(18) 0.65854(9) 0.26078(8) 0.0461(4) Uani 1 1 d . .
C34 C 0.7349(3) 0.67522(12) 0.32846(12) 0.0346(5) Uani 1 1 d . .
F34 F 0.78925(18) 0.72115(9) 0.28365(9) 0.0482(4) Uani 1 1 d . .
C35 C 0.8048(2) 0.65959(12) 0.38584(13) 0.0315(4) Uani 1 1 d . .
F35 F 0.93152(16) 0.68731(9) 0.39561(9) 0.0437(4) Uani 1 1 d . .
C36 C 0.7438(2) 0.61504(11) 0.43296(11) 0.0270(4) Uani 1 1 d . .
F36 F 0.81947(13) 0.60059(7) 0.48767(7) 0.0331(3) Uani 1 1 d . .
C1T C 0.3506(3) 0.79463(15) 0.33250(15) 0.0432(6) Uani 1 1 d . .
H1T H 0.2997 0.8024 0.2929 0.052 Uiso 1 1 calc R U
C2T C 0.2893(3) 0.75744(15) 0.38529(16) 0.0455(6) Uani 1 1 d . .
H2T H 0.1971 0.7407 0.3815 0.055 Uiso 1 1 calc R U
C3T C 0.3629(3) 0.74505(14) 0.44300(15) 0.0429(6) Uani 1 1 d . .
H3T H 0.3221 0.7193 0.4788 0.052 Uiso 1 1 calc R U
C4T C 0.4966(3) 0.77056(14) 0.44794(14) 0.0415(5) Uani 1 1 d . .
H4T H 0.5475 0.7623 0.4875 0.050 Uiso 1 1 calc R U
C5T C 0.5567(3) 0.80772(14) 0.39622(14) 0.0391(5) Uani 1 1 d . .
H5T H 0.6484 0.8250 0.4008 0.047 Uiso 1 1 calc R U
C6T C 0.4849(3) 0.82048(13) 0.33700(14) 0.0384(5) Uani 1 1 d . .
C7T C 0.5520(4) 0.85892(18) 0.27958(16) 0.0527(7) Uani 1 1 d . .
H7T1 H 0.5697 0.8241 0.2438 0.079 Uiso 1 1 calc R U
H7T2 H 0.6393 0.8803 0.2942 0.079 Uiso 1 1 calc R U
H7T3 H 0.4908 0.8973 0.2634 0.079 Uiso 1 1 calc R U

loop_
_atom_site_aniso_label
_atom_site_aniso_U_11
_atom_site_aniso_U_22
_atom_site_aniso_U_33
_atom_site_aniso_U_23
_atom_site_aniso_U_13
_atom_site_aniso_U_12
B1 0.0221(9) 0.0248(9) 0.0262(10) -0.0030(8) 0.0004(8) -0.0004(8)
C1 0.0200(8) 0.0266(8) 0.0220(9) -0.0007(7) -0.0012(7) 0.0012(7)
C2 0.0203(8) 0.0306(9) 0.0252(9) -0.0011(8) 0.0019(7) -0.0010(7)
C3 0.0238(9) 0.0331(9) 0.0252(9) -0.0037(8) 0.0027(7) 0.0028(8)
C4 0.0251(9) 0.0283(9) 0.0225(9) -0.0029(7) -0.0017(7) 0.0021(7)
C5 0.0339(11) 0.0317(10) 0.0320(11) -0.0050(9) 0.0031(9) 0.0017(9)
C6 0.0423(12) 0.0264(9) 0.0408(13) -0.0067(9) 0.0014(10) -0.0025(9)
C7 0.0364(11) 0.0296(10) 0.0351(11) -0.0011(8) 0.0029(9) -0.0058(9)
C8 0.0290(10) 0.0297(9) 0.0279(10) -0.0008(8) 0.0026(8) -0.0022(8)
C9 0.0239(9) 0.0272(9) 0.0226(9) 0.0002(7) -0.0008(7) 0.0010(7)
C10 0.0206(8) 0.0274(9) 0.0199(8) -0.0010(7) 0.0004(7) 0.0001(7)
C11 0.0269(10) 0.0267(8) 0.0270(10) -0.0050(8) 0.0054(8) -0.0050(7)
C12 0.0243(10) 0.0320(9) 0.0385(12) -0.0095(9) 0.0062(8) -0.0045(8)
C13 0.0264(11) 0.0490(14) 0.0659(19) -0.0241(13) 0.0128(12) -0.0046(10)
C14 0.0431(15) 0.0678(17) 0.0480(15) -0.0318(14) 0.0238(12) -0.0219(13)
C15 0.0461(14) 0.0634(16) 0.0300(12) -0.0178(12) 0.0148(11) -0.0261(13)
C16 0.076(2) 0.101(3) 0.0298(14) -0.0214(16) 0.0205(15) -0.050(2)
C17 0.085(3) 0.110(3) 0.0265(14) 0.0113(16) -0.0039(15) -0.031(3)
C18 0.082(2) 0.086(2) 0.0324(15) 0.0140(15) -0.0109(16) -0.011(2)
C19 0.0540(16) 0.0535(14) 0.0285(12) 0.0060(11) -0.0034(11) -0.0076(13)
C20 0.0388(12) 0.0407(11) 0.0242(10) -0.0063(8) 0.0069(9) -0.0152(9)
N1 0.0208(8) 0.0327(9) 0.0481(12) -0.0012(8) -0.0015(8) 0.0022(7)
C21 0.0303(11) 0.0370(12) 0.087(2) 0.0017(13) -0.0058(13) 0.0078(10)
C22 0.0282(11) 0.0411(11) 0.0404(13) -0.0017(10) -0.0058(9) -0.0033(9)
C23 0.0298(12) 0.0606(16) 0.0595(17) -0.0013(14) -0.0032(11) -0.0112(11)
C24 0.0503(16) 0.079(2) 0.0438(16) -0.0034(14) 0.0011(13) -0.0211(16)
C25 0.0220(8) 0.0246(8) 0.0266(9) -0.0011(7) 0.0028(7) -0.0018(7)
C26 0.0300(10) 0.0303(10) 0.0301(11) 0.0018(8) 0.0051(8) 0.0059(8)
F26 0.0457(8) 0.0458(7) 0.0356(7) -0.0013(6) 0.0033(6) 0.0241(7)
C27 0.0424(13) 0.0380(11) 0.0294(11) -0.0061(9) 0.0084(10) 0.0065(10)
F27 0.0751(12) 0.0632(10) 0.0308(8) -0.0092(7) 0.0109(8) 0.0305(10)
C28 0.0429(13) 0.0422(12) 0.0244(10) -0.0030(9) 0.0002(9) -0.0005(10)
F28 0.0659(11) 0.0682(11) 0.0226(7) -0.0053(7) -0.0025(7) 0.0101(9)
C29 0.0299(11) 0.0360(10) 0.0326(11) -0.0011(9) -0.0034(9) 0.0036(9)
F29 0.0452(8) 0.0597(9) 0.0372(8) -0.0037(7) -0.0136(7) 0.0165(7)
C30 0.0241(9) 0.0286(9) 0.0304(11) -0.0049(8) 0.0007(8) 0.0019(8)
F30 0.0326(6) 0.0408(7) 0.0341(7) -0.0100(6) -0.0042(5) 0.0138(6)
C31 0.0257(9) 0.0235(8) 0.0268(10) -0.0012(7) 0.0001(8) 0.0021(7)
C32 0.0281(10) 0.0307(9) 0.0318(11) 0.0027(8) -0.0014(8) -0.0008(8)
F32 0.0345(7) 0.0483(8) 0.0359(7) 0.0094(6) -0.0114(6) -0.0097(6)
C33 0.0376(11) 0.0349(10) 0.0275(10) 0.0052(9) -0.0002(9) 0.0043(9)
F33 0.0528(9) 0.0545(9) 0.0310(7) 0.0134(6) -0.0052(6) -0.0005(7)
C34 0.0376(12) 0.0325(10) 0.0336(12) 0.0055(9) 0.0125(9) 0.0008(9)
F34 0.0501(9) 0.0485(8) 0.0462(9) 0.0166(7) 0.0146(7) -0.0043(7)
C35 0.0251(10) 0.0304(10) 0.0390(12) -0.0001(8) 0.0079(9) -0.0007(8)
F35 0.0295(7) 0.0475(8) 0.0541(9) 0.0064(7) 0.0059(6) -0.0110(6)
C36 0.0254(9) 0.0265(9) 0.0293(10) -0.0010(7) 0.0025(8) 0.0021(7)
F36 0.0241(6) 0.0410(6) 0.0341(7) 0.0018(5) -0.0036(5) -0.0032(5)
C1T 0.0430(14) 0.0433(12) 0.0434(14) -0.0018(11) -0.0101(11) 0.0039(11)
C2T 0.0387(13) 0.0428(12) 0.0551(16) -0.0035(11) -0.0036(12) -0.0024(10)
C3T 0.0483(14) 0.0386(12) 0.0419(14) -0.0001(10) 0.0034(12) 0.0031(11)
C4T 0.0439(13) 0.0436(12) 0.0370(12) -0.0065(10) -0.0043(11) 0.0080(10)
C5T 0.0370(12) 0.0402(12) 0.0401(13) -0.0105(10) -0.0028(10) 0.0022(10)
C6T 0.0427(13) 0.0338(10) 0.0389(13) -0.0044(9) -0.0015(10) 0.0027(10)
C7T 0.0648(18) 0.0490(15) 0.0441(14) -0.0016(12) 0.0026(14) -0.0060(14)

loop_
_atom_type_symbol
_atom_type_description
_atom_type_scat_dispersion_real
_atom_type_scat_dispersion_imag
_atom_type_scat_source
C C 0.0181 0.0091 'International Tables Vol C Tables 4.2.6.8 and 6.1.1.4'
H H 0.0000 0.0000 'International Tables Vol C Tables 4.2.6.8 and 6.1.1.4'
B B 0.0090 0.0039 'International Tables Vol C Tables 4.2.6.8 and 6.1.1.4'
N N 0.0311 0.0180 'International Tables Vol C Tables 4.2.6.8 and 6.1.1.4'
F F 0.0727 0.0534 'International Tables Vol C Tables 4.2.6.8 and 6.1.1.4'

loop_
_geom_angle_atom_site_label_1
_geom_angle_atom_site_label_2
_geom_angle_atom_site_label_3
_geom_angle
C31 B1 C25 115.39(16)
C31 B1 C1 110.78(17)
C25 B1 C1 112.90(17)
C31 B1 H1B 103.7(15)
C25 B1 H1B 104.7(15)
C1 B1 H1B 108.5(14)
C10 C1 C2 116.93(18)
C10 C1 B1 122.23(17)
C2 C1 B1 120.80(18)
C3 C2 C1 122.71(19)
C3 C2 H2 118.6
C1 C2 H2 118.6
C2 C3 C4 120.70(19)
C2 C3 H3 119.7
C4 C3 H3 119.7
C3 C4 C9 118.71(18)
C3 C4 C5 121.8(2)
C9 C4 C5 119.5(2)
C6 C5 C4 120.6(2)
C6 C5 H5 119.7
C4 C5 H5 119.7
C5 C6 C7 120.4(2)
C5 C6 H6 119.8
C7 C6 H6 119.8
C8 C7 C6 120.4(2)
C8 C7 H7 119.8
C6 C7 H7 119.8
C7 C8 C9 120.7(2)
C7 C8 H8 119.7
C9 C8 H8 119.7
C4 C9 C8 118.41(18)
C4 C9 C10 118.82(18)
C8 C9 C10 122.76(18)
C1 C10 C9 122.12(18)
C1 C10 C11 120.30(17)
C9 C10 C11 117.57(17)
C12 C11 C20 118.6(2)
C12 C11 C10 121.7(2)
C20 C11 C10 119.7(2)
C11 C12 C13 122.1(2)
C11 C12 N1 116.50(19)
C13 C12 N1 121.4(2)
C14 C13 C12 118.7(3)
C14 C13 H13 120.6
C12 C13 H13 120.6
C13 C14 C15 121.9(2)
C13 C14 H14 119.1
C15 C14 H14 119.1
C14 C15 C20 119.0(3)
C14 C15 C16 123.5(3)
C20 C15 C16 117.5(3)
C17 C16 C15 121.6(3)
C17 C16 H16 119.2
C15 C16 H16 119.2
C16 C17 C18 120.2(3)
C16 C17 H17 119.9
C18 C17 H17 119.9
C19 C18 C17 121.0(4)
C19 C18 H18 119.5
C17 C18 H18 119.5
C18 C19 C20 121.0(3)
C18 C19 H19 119.5
C20 C19 H19 119.5
C19 C20 C15 118.8(3)
C19 C20 C11 121.6(2)
C15 C20 C11 119.6(3)
C12 N1 C21 113.9(2)
C12 N1 C22 112.54(18)
C21 N1 C22 114.7(2)
C12 N1 H1N 102(2)
C21 N1 H1N 107(2)
C22 N1 H1N 105(2)
N1 C21 H21A 109.5
N1 C21 H21B 109.5
H21A C21 H21B 109.5
N1 C21 H21C 109.5
H21A C21 H21C 109.5
H21B C21 H21C 109.5
C24 C22 C23 113.6(2)
C24 C22 N1 109.4(2)
C23 C22 N1 111.0(2)
C24 C22 H22 107.5
C23 C22 H22 107.5
N1 C22 H22 107.5
C22 C23 H23A 109.5
C22 C23 H23B 109.5
H23A C23 H23B 109.5
C22 C23 H23C 109.5
H23A C23 H23C 109.5
H23B C23 H23C 109.5
C22 C24 H24A 109.5
C22 C24 H24B 109.5
H24A C24 H24B 109.5
C22 C24 H24C 109.5
H24A C24 H24C 109.5
H24B C24 H24C 109.5
C26 C25 C30 113.6(2)
C26 C25 B1 121.94(19)
C30 C25 B1 124.32(18)
F26 C26 C27 115.5(2)
F26 C26 C25 120.4(2)
C27 C26 C25 124.1(2)
F27 C27 C28 119.6(2)
F27 C27 C26 120.8(2)
C28 C27 C26 119.6(2)
F28 C28 C27 120.8(2)
F28 C28 C29 120.2(2)
C27 C28 C29 119.0(2)
F29 C29 C30 121.2(2)
F29 C29 C28 119.5(2)
C30 C29 C28 119.3(2)
F30 C30 C29 116.28(19)
F30 C30 C25 119.35(19)
C29 C30 C25 124.4(2)
C36 C31 C32 114.0(2)
C36 C31 B1 127.63(19)
C32 C31 B1 118.35(19)
F32 C32 C33 116.5(2)
F32 C32 C31 119.2(2)
C33 C32 C31 124.3(2)
F33 C33 C34 120.4(2)
F33 C33 C32 120.9(2)
C34 C33 C32 118.7(2)
F34 C34 C35 120.2(2)
F34 C34 C33 119.9(2)
C35 C34 C33 119.8(2)
F35 C35 C34 119.7(2)
F35 C35 C36 121.0(2)
C34 C35 C36 119.3(2)
F36 C36 C31 119.98(19)
F36 C36 C35 116.2(2)
C31 C36 C35 123.8(2)
C6T C1T C2T 121.2(3)
C6T C1T H1T 119.4
C2T C1T H1T 119.4
C3T C2T C1T 120.0(3)
C3T C2T H2T 120.0
C1T C2T H2T 120.0
C2T C3T C4T 119.2(3)
C2T C3T H3T 120.4
C4T C3T H3T 120.4
C5T C4T C3T 120.8(3)
C5T C4T H4T 119.6
C3T C4T H4T 119.6
C4T C5T C6T 121.1(3)
C4T C5T H5T 119.4
C6T C5T H5T 119.4
C1T C6T C5T 117.6(3)
C1T C6T C7T 121.1(3)
C5T C6T C7T 121.2(3)
C6T C7T H7T1 109.5
C6T C7T H7T2 109.5
H7T1 C7T H7T2 109.5
C6T C7T H7T3 109.5
H7T1 C7T H7T3 109.5
H7T2 C7T H7T3 109.5

loop_
_geom_bond_atom_site_label_1
_geom_bond_atom_site_label_2
_geom_bond_distance
B1 C31 1.629(3)
B1 C25 1.637(3)
B1 C1 1.639(3)
B1 H1B 1.15(3)
C1 C10 1.387(3)
C1 C2 1.423(3)
C2 C3 1.371(3)
C2 H2 0.9500
C3 C4 1.413(3)
C3 H3 0.9500
C4 C9 1.421(3)
C4 C5 1.424(3)
C5 C6 1.362(3)
C5 H5 0.9500
C6 C7 1.413(4)
C6 H6 0.9500
C7 C8 1.376(3)
C7 H7 0.9500
C8 C9 1.423(3)
C8 H8 0.9500
C9 C10 1.439(3)
C10 C11 1.499(3)
C11 C12 1.375(3)
C11 C20 1.428(3)
C12 C13 1.417(3)
C12 N1 1.481(3)
C13 C14 1.373(5)
C13 H13 0.9500
C14 C15 1.396(5)
C14 H14 0.9500
C15 C20 1.424(3)
C15 C16 1.449(5)
C16 C17 1.355(7)
C16 H16 0.9500
C17 C18 1.387(6)
C17 H17 0.9500
C18 C19 1.375(4)
C18 H18 0.9500
C19 C20 1.417(4)
C19 H19 0.9500
N1 C21 1.504(3)
N1 C22 1.536(3)
N1 H1N 0.90(4)
C21 H21A 0.9800
C21 H21B 0.9800
C21 H21C 0.9800
C22 C24 1.507(4)
C22 C23 1.515(3)
C22 H22 1.0000
C23 H23A 0.9800
C23 H23B 0.9800
C23 H23C 0.9800
C24 H24A 0.9800
C24 H24B 0.9800
C24 H24C 0.9800
C25 C26 1.387(3)
C25 C30 1.389(3)
C26 F26 1.357(3)
C26 C27 1.385(3)
C27 F27 1.347(3)
C27 C28 1.371(4)
C28 F28 1.346(3)
C28 C29 1.381(4)
C29 F29 1.345(3)
C29 C30 1.380(3)
C30 F30 1.352(3)
C31 C36 1.384(3)
C31 C32 1.391(3)
C32 F32 1.357(3)
C32 C33 1.382(3)
C33 F33 1.340(3)
C33 C34 1.379(4)
C34 F34 1.345(3)
C34 C35 1.371(4)
C35 F35 1.346(3)
C35 C36 1.388(3)
C36 F36 1.351(3)
C1T C6T 1.391(4)
C1T C2T 1.398(4)
C1T H1T 0.9500
C2T C3T 1.383(4)
C2T H2T 0.9500
C3T C4T 1.384(4)
C3T H3T 0.9500
C4T C5T 1.376(4)
C4T H4T 0.9500
C5T C6T 1.401(4)
C5T H5T 0.9500
C6T C7T 1.505(4)
C7T H7T1 0.9800
C7T H7T2 0.9800
C7T H7T3 0.9800

loop_
_geom_hbond_atom_site_label_D
_geom_hbond_atom_site_label_H
_geom_hbond_atom_site_label_A
_geom_hbond_distance_DH
_geom_hbond_distance_HA
_geom_hbond_distance_DA
_geom_hbond_angle_DHA
_geom_hbond_site_symmetry_A
N1 H1N H1B 0.90(4) 1.92(4) 2.50(3) 121(3) .
C21 H21C H1B 0.98 2.32 2.79(3) 107.9 .
N1 H1N F32 0.90(4) 2.62(4) 3.322(3) 136(3) .
C21 H21A F36 0.98 2.37 3.309(3) 160.0 1_455
C24 H24C F27 0.98 2.54 3.421(4) 149.1 2_564
C16 H16 F32 0.95 2.47 3.419(3) 172.8 2_565
C18 H18 F34 0.95 2.32 3.098(4) 139.3 2_665

loop_
_geom_torsion_atom_site_label_1
_geom_torsion_atom_site_label_2
_geom_torsion_atom_site_label_3
_geom_torsion_atom_site_label_4
_geom_torsion
C31 B1 C1 C10 -162.44(18)
C25 B1 C1 C10 66.4(2)
C31 B1 C1 C2 14.9(3)
C25 B1 C1 C2 -116.2(2)
C10 C1 C2 C3 -0.7(3)
B1 C1 C2 C3 -178.21(19)
C1 C2 C3 C4 1.6(3)
C2 C3 C4 C9 -1.1(3)
C2 C3 C4 C5 177.1(2)
C3 C4 C5 C6 -178.0(2)
C9 C4 C5 C6 0.2(3)
C4 C5 C6 C7 -0.6(4)
C5 C6 C7 C8 0.3(4)
C6 C7 C8 C9 0.5(4)
C3 C4 C9 C8 178.85(19)
C5 C4 C9 C8 0.6(3)
C3 C4 C9 C10 -0.1(3)
C5 C4 C9 C10 -178.4(2)
C7 C8 C9 C4 -0.9(3)
C7 C8 C9 C10 178.0(2)
C2 C1 C10 C9 -0.6(3)
B1 C1 C10 C9 176.91(18)
C2 C1 C10 C11 179.59(18)
B1 C1 C10 C11 -2.9(3)
C4 C9 C10 C1 1.0(3)
C8 C9 C10 C1 -177.9(2)
C4 C9 C10 C11 -179.20(19)
C8 C9 C10 C11 1.9(3)
C1 C10 C11 C12 74.8(3)
C9 C10 C11 C12 -105.0(2)
C1 C10 C11 C20 -106.5(2)
C9 C10 C11 C20 73.7(2)
C20 C11 C12 C13 0.6(3)
C10 C11 C12 C13 179.4(2)
C20 C11 C12 N1 -179.35(19)
C10 C11 C12 N1 -0.6(3)
C11 C12 C13 C14 -1.1(4)
N1 C12 C13 C14 178.9(2)
C12 C13 C14 C15 0.5(4)
C13 C14 C15 C20 0.5(4)
C13 C14 C15 C16 -178.3(3)
C14 C15 C16 C17 178.9(3)
C20 C15 C16 C17 0.0(5)
C15 C16 C17 C18 0.7(6)
C16 C17 C18 C19 -0.3(6)
C17 C18 C19 C20 -0.9(6)
C18 C19 C20 C15 1.6(4)
C18 C19 C20 C11 -177.5(3)
C14 C15 C20 C19 179.9(2)
C16 C15 C20 C19 -1.2(4)
C14 C15 C20 C11 -1.0(3)
C16 C15 C20 C11 177.9(2)
C12 C11 C20 C19 179.5(2)
C10 C11 C20 C19 0.8(3)
C12 C11 C20 C15 0.4(3)
C10 C11 C20 C15 -178.3(2)
C11 C12 N1 C21 -146.4(2)
C13 C12 N1 C21 33.6(3)
C11 C12 N1 C22 80.8(2)
C13 C12 N1 C22 -99.1(2)
C12 N1 C22 C24 -153.0(2)
C21 N1 C22 C24 74.7(3)
C12 N1 C22 C23 80.8(3)
C21 N1 C22 C23 -51.5(3)
C31 B1 C25 C26 96.5(2)
C1 B1 C25 C26 -134.7(2)
C31 B1 C25 C30 -88.6(2)
C1 B1 C25 C30 40.2(3)
C30 C25 C26 F26 179.16(19)
B1 C25 C26 F26 -5.5(3)
C30 C25 C26 C27 -0.7(3)
B1 C25 C26 C27 174.7(2)
F26 C26 C27 F27 -1.3(4)
C25 C26 C27 F27 178.6(2)
F26 C26 C27 C28 179.5(2)
C25 C26 C27 C28 -0.6(4)
F27 C27 C28 F28 0.4(4)
C26 C27 C28 F28 179.5(2)
F27 C27 C28 C29 -177.8(2)
C26 C27 C28 C29 1.3(4)
F28 C28 C29 F29 0.9(4)
C27 C28 C29 F29 179.1(2)
F28 C28 C29 C30 -179.0(2)
C27 C28 C29 C30 -0.7(4)
F29 C29 C30 F30 -1.1(3)
C28 C29 C30 F30 178.8(2)
F29 C29 C30 C25 179.5(2)
C28 C29 C30 C25 -0.6(4)
C26 C25 C30 F30 -178.10(19)
B1 C25 C30 F30 6.7(3)
C26 C25 C30 C29 1.3(3)
B1 C25 C30 C29 -173.9(2)
C25 B1 C31 C36 24.1(3)
C1 B1 C31 C36 -105.8(2)
C25 B1 C31 C32 -155.44(19)
C1 B1 C31 C32 74.7(2)
C36 C31 C32 F32 177.78(19)
B1 C31 C32 F32 -2.6(3)
C36 C31 C32 C33 -2.6(3)
B1 C31 C32 C33 176.9(2)
F32 C32 C33 F33 0.5(3)
C31 C32 C33 F33 -179.1(2)
F32 C32 C33 C34 179.8(2)
C31 C32 C33 C34 0.2(4)
F33 C33 C34 F34 2.9(3)
C32 C33 C34 F34 -176.4(2)
F33 C33 C34 C35 -178.5(2)
C32 C33 C34 C35 2.2(3)
F34 C34 C35 F35 -3.6(3)
C33 C34 C35 F35 177.9(2)
F34 C34 C35 C36 176.7(2)
C33 C34 C35 C36 -1.9(3)
C32 C31 C36 F36 -176.48(19)
B1 C31 C36 F36 4.0(3)
C32 C31 C36 C35 3.0(3)
B1 C31 C36 C35 -176.57(19)
F35 C35 C36 F36 -1.1(3)
C34 C35 C36 F36 178.63(19)
F35 C35 C36 C31 179.43(19)
C34 C35 C36 C31 -0.8(3)
C6T C1T C2T C3T -0.8(4)
C1T C2T C3T C4T 0.7(4)
C2T C3T C4T C5T -0.2(4)
C3T C4T C5T C6T -0.4(4)
C2T C1T C6T C5T 0.2(4)
C2T C1T C6T C7T 178.5(3)
C4T C5T C6T C1T 0.4(4)
C4T C5T C6T C7T -177.9(2)
